data_4123873
loop_
_publ_author_name
'Shin, Kwangmin'
'Park, Sung-Woo'
'Chang, Sukbok'

_publ_section_title
;
 Cp*Ir(III)-Catalyzed Mild and Broad C-H Arylation of Arenes and Alkenes
 with Aryldiazonium Salts Leading to the External Oxidant-Free Approach.
;
_journal_issue 26
_journal_name_full 'Journal of the American Chemical Society'
_journal_page_first 8584
_journal_page_last 8592
_journal_paper_doi 10.1021/jacs.5b04043
_journal_volume 137
_journal_year 2015
_chemical_formula_moiety 'C23 H29 F3 Ir N O3'
_chemical_formula_sum 'C23 H29 F3 Ir N O3'
_chemical_formula_weight 616.67
_chemical_name_systematic
; 
 ? 
;
_space_group_IT_number 14
_symmetry_cell_setting monoclinic
_symmetry_space_group_name_Hall '-P 2yn'
_symmetry_space_group_name_H-M 'P 1 21/n 1'
_atom_sites_solution_hydrogens geom
_atom_sites_solution_primary direct
_atom_sites_solution_secondary difmap
_audit_creation_method SHELXL-97
_cell_angle_alpha 90.00
_cell_angle_beta 99.774(2)
_cell_angle_gamma 90.00
_cell_formula_units_Z 4
_cell_length_a 11.3407(6)
_cell_length_b 15.3465(7)
_cell_length_c 14.0104(7)
_cell_measurement_reflns_used 90104
_cell_measurement_temperature 120(2)
_cell_measurement_theta_max 36.47
_cell_measurement_theta_min 2.86
_cell_volume 2403.0(2)
_computing_cell_refinement 'Bruker SMART'
_computing_data_collection 'Bruker SMART'
_computing_data_reduction 'Bruker SAINT'
_computing_molecular_graphics 'Bruker SHELXTL'
_computing_publication_material 'Bruker SHELXTL'
_computing_structure_refinement 'SHELXL-97 (Sheldrick, 2008)'
_computing_structure_solution 'SHELXS-97 (Sheldrick, 2008)'
_diffrn_ambient_temperature 120(2)
_diffrn_measured_fraction_theta_full 0.994
_diffrn_measured_fraction_theta_max 0.994
_diffrn_measurement_device_type 'Photon 100 CMOS detector'
_diffrn_measurement_method 'phi and omega scans'
_diffrn_radiation_monochromator graphite
_diffrn_radiation_source 'fine-focus sealed tube'
_diffrn_radiation_type MoK\a
_diffrn_radiation_wavelength 0.71073
_diffrn_reflns_av_R_equivalents 0.0680
_diffrn_reflns_av_sigmaI/netI 0.0443
_diffrn_reflns_limit_h_max 18
_diffrn_reflns_limit_h_min -18
_diffrn_reflns_limit_k_max 25
_diffrn_reflns_limit_k_min -25
_diffrn_reflns_limit_l_max 23
_diffrn_reflns_limit_l_min -19
_diffrn_reflns_number 90104
_diffrn_reflns_theta_full 36.47
_diffrn_reflns_theta_max 36.47
_diffrn_reflns_theta_min 2.86
_exptl_absorpt_coefficient_mu 5.602
_exptl_absorpt_correction_T_max 0.6043
_exptl_absorpt_correction_T_min 0.4870
_exptl_absorpt_correction_type multi-scan
_exptl_absorpt_process_details SADABS
_exptl_crystal_colour yellow
_exptl_crystal_density_diffrn 1.705
_exptl_crystal_density_meas ?
_exptl_crystal_density_method 'not measured'
_exptl_crystal_description platy
_exptl_crystal_F_000 1208
_exptl_crystal_size_max 0.15
_exptl_crystal_size_mid 0.10
_exptl_crystal_size_min 0.10
_refine_diff_density_max 1.556
_refine_diff_density_min -1.054
_refine_diff_density_rms 0.151
_refine_ls_extinction_method none
_refine_ls_goodness_of_fit_ref 1.079
_refine_ls_hydrogen_treatment constr
_refine_ls_matrix_type full
_refine_ls_number_parameters 280
_refine_ls_number_reflns 11697
_refine_ls_number_restraints 0
_refine_ls_restrained_S_all 1.079
_refine_ls_R_factor_all 0.0519
_refine_ls_R_factor_gt 0.0307
_refine_ls_shift/su_max 0.002
_refine_ls_shift/su_mean 0.000
_refine_ls_structure_factor_coef Fsqd
_refine_ls_weighting_details 'calc w=1/[\s^2^(Fo^2^)+(0.0328P)^2^+0.9616P] where P=(Fo^2^+2Fc^2^)/3'
_refine_ls_weighting_scheme calc
_refine_ls_wR_factor_gt 0.0663
_refine_ls_wR_factor_ref 0.0791
_reflns_number_gt 9061
_reflns_number_total 11697
_reflns_threshold_expression >2sigma(I)
_cod_data_source_file ja5b04043_si_002.cif
_cod_data_source_block n0234b-1
_cod_depositor_comments
;
The following automatic conversions were performed:

'_symmetry_cell_setting' value 'Monoclinic' changed to 'monoclinic'
according to
/usr/data/users/saulius/crontab/automatic-downloads/rss-feeds/ACS/lib/dictionaries/cif_core.dic
dictionary named 'cif_core.dic' version 2.4.2 from 2011-04-26.

'_exptl_crystal_density_meas' value 'not measured' was changed to '?'
- the value is perceived as not measured.

Automatic conversion script
Id: cif_fix_values 3271 2015-04-21 07:52:19Z andrius 

 Adding full bibliography for 4123872--4123873.cif.
;
_cod_original_sg_symbol_H-M P2(1)/n
_cod_database_code 4123873

loop_
_symmetry_equiv_pos_as_xyz
'x, y, z'
'-x+1/2, y+1/2, -z+1/2'
'-x, -y, -z'
'x-1/2, -y-1/2, z-1/2'

loop_
_atom_site_label
_atom_site_type_symbol
_atom_site_fract_x
_atom_site_fract_y
_atom_site_fract_z
_atom_site_U_iso_or_equiv
_atom_site_adp_type
_atom_site_occupancy
_atom_site_symmetry_multiplicity
_atom_site_calc_flag
_atom_site_refinement_flags
Ir1 Ir 0.863186(8) 0.181498(5) 0.105407(6) 0.02131(3) Uani 1 1 d .
F1 F 0.4372(2) 0.1555(3) 0.12204(19) 0.0966(10) Uani 1 1 d .
F2 F 0.4996(2) 0.26755(17) 0.2003(3) 0.0980(11) Uani 1 1 d .
F3 F 0.4728(2) 0.1527(2) 0.27442(17) 0.0746(7) Uani 1 1 d .
O1 O 0.68580(16) 0.19873(11) 0.13156(13) 0.0266(3) Uani 1 1 d .
O2 O 0.68313(19) 0.09394(13) 0.24381(15) 0.0404(5) Uani 1 1 d .
O3 O 0.82850(18) 0.31210(10) 0.05821(13) 0.0250(3) Uani 1 1 d .
N1 N 0.8262(2) 0.45300(12) 0.10253(14) 0.0264(4) Uani 1 1 d .
H1A H 0.8506 0.4915 0.1482 0.032 Uiso 1 1 calc R
C1 C 0.8813(2) 0.11651(15) -0.03364(17) 0.0259(4) Uani 1 1 d .
C2 C 0.9940(2) 0.15061(16) 0.01865(18) 0.0272(5) Uani 1 1 d .
C3 C 1.0221(2) 0.10653(16) 0.11039(18) 0.0284(5) Uani 1 1 d .
C4 C 0.9228(2) 0.04924(15) 0.11874(18) 0.0276(5) Uani 1 1 d .
C5 C 0.8396(2) 0.05469(14) 0.02768(18) 0.0268(5) Uani 1 1 d .
C6 C 0.8204(3) 0.1452(2) -0.1323(2) 0.0363(6) Uani 1 1 d .
H6A H 0.8425 0.1058 -0.1814 0.054 Uiso 1 1 calc R
H6B H 0.8454 0.2047 -0.1446 0.054 Uiso 1 1 calc R
H6C H 0.7335 0.1437 -0.1351 0.054 Uiso 1 1 calc R
C7 C 1.0705(3) 0.2174(2) -0.0197(2) 0.0388(6) Uani 1 1 d .
H7A H 1.1240 0.1884 -0.0578 0.058 Uiso 1 1 calc R
H7B H 1.1182 0.2486 0.0345 0.058 Uiso 1 1 calc R
H7C H 1.0193 0.2588 -0.0609 0.058 Uiso 1 1 calc R
C8 C 1.1347(3) 0.1154(2) 0.1829(2) 0.0404(6) Uani 1 1 d .
H8A H 1.1936 0.0727 0.1685 0.061 Uiso 1 1 calc R
H8B H 1.1173 0.1048 0.2480 0.061 Uiso 1 1 calc R
H8C H 1.1670 0.1743 0.1795 0.061 Uiso 1 1 calc R
C9 C 0.9156(3) -0.01460(17) 0.1985(2) 0.0366(6) Uani 1 1 d .
H9A H 0.9506 -0.0702 0.1834 0.055 Uiso 1 1 calc R
H9B H 0.8316 -0.0235 0.2046 0.055 Uiso 1 1 calc R
H9C H 0.9597 0.0082 0.2596 0.055 Uiso 1 1 calc R
C10 C 0.7259(3) 0.00386(17) 0.0067(2) 0.0357(6) Uani 1 1 d .
H10A H 0.7393 -0.0495 -0.0284 0.054 Uiso 1 1 calc R
H10B H 0.6641 0.0392 -0.0329 0.054 Uiso 1 1 calc R
H10C H 0.6998 -0.0115 0.0677 0.054 Uiso 1 1 calc R
C11 C 0.9119(2) 0.24983(15) 0.23003(17) 0.0242(4) Uani 1 1 d .
C12 C 0.9539(3) 0.21616(17) 0.32209(19) 0.0325(5) Uani 1 1 d .
H12A H 0.9626 0.1549 0.3303 0.039 Uiso 1 1 calc R
C13 C 0.9832(3) 0.2703(2) 0.4016(2) 0.0358(6) Uani 1 1 d .
H13A H 1.0112 0.2459 0.4636 0.043 Uiso 1 1 calc R
C14 C 0.9720(3) 0.36023(19) 0.3913(2) 0.0347(6) Uani 1 1 d .
H14A H 0.9933 0.3971 0.4460 0.042 Uiso 1 1 calc R
C15 C 0.9298(2) 0.39582(17) 0.30147(19) 0.0299(5) Uani 1 1 d .
H15A H 0.9212 0.4571 0.2939 0.036 Uiso 1 1 calc R
C16 C 0.9000(2) 0.34073(16) 0.22209(18) 0.0238(4) Uani 1 1 d .
C17 C 0.8489(2) 0.36952(14) 0.12347(17) 0.0220(4) Uani 1 1 d .
C18 C 0.7624(2) 0.48652(15) 0.00753(18) 0.0293(5) Uani 1 1 d .
C19 C 0.8358(3) 0.4689(3) -0.0718(2) 0.0567(10) Uani 1 1 d .
H19A H 0.8446 0.4059 -0.0794 0.085 Uiso 1 1 calc R
H19B H 0.9150 0.4956 -0.0541 0.085 Uiso 1 1 calc R
H19C H 0.7950 0.4939 -0.1329 0.085 Uiso 1 1 calc R
C20 C 0.7434(5) 0.5833(2) 0.0218(3) 0.0757(15) Uani 1 1 d .
H20A H 0.6942 0.5916 0.0722 0.114 Uiso 1 1 calc R
H20B H 0.7027 0.6089 -0.0390 0.114 Uiso 1 1 calc R
H20C H 0.8210 0.6119 0.0415 0.114 Uiso 1 1 calc R
C21 C 0.6411(3) 0.4427(2) -0.0185(3) 0.0510(8) Uani 1 1 d .
H21A H 0.5935 0.4543 0.0323 0.076 Uiso 1 1 calc R
H21B H 0.6521 0.3797 -0.0242 0.076 Uiso 1 1 calc R
H21C H 0.5994 0.4658 -0.0803 0.076 Uiso 1 1 calc R
C22 C 0.6409(2) 0.15403(16) 0.19273(17) 0.0251(4) Uani 1 1 d .
C23 C 0.5120(3) 0.18221(19) 0.1978(2) 0.0366(6) Uani 1 1 d .

loop_
_atom_site_aniso_label
_atom_site_aniso_U_11
_atom_site_aniso_U_22
_atom_site_aniso_U_33
_atom_site_aniso_U_23
_atom_site_aniso_U_13
_atom_site_aniso_U_12
Ir1 0.02715(5) 0.01752(4) 0.01972(5) -0.00175(3) 0.00530(3) 0.00331(3)
F1 0.0376(12) 0.201(3) 0.0493(14) -0.0348(18) 0.0025(10) -0.0165(16)
F2 0.0720(17) 0.0561(15) 0.183(3) 0.0089(18) 0.071(2) 0.0251(13)
F3 0.0621(15) 0.123(2) 0.0481(13) 0.0149(14) 0.0355(11) 0.0074(15)
O1 0.0275(9) 0.0289(8) 0.0247(8) 0.0030(6) 0.0077(7) 0.0061(6)
O2 0.0505(12) 0.0312(9) 0.0423(11) 0.0112(8) 0.0158(9) 0.0049(9)
O3 0.0351(9) 0.0203(7) 0.0195(8) -0.0010(6) 0.0041(7) 0.0021(6)
N1 0.0427(11) 0.0161(8) 0.0191(9) -0.0026(7) 0.0017(8) -0.0029(8)
C1 0.0303(12) 0.0245(10) 0.0247(11) -0.0060(8) 0.0092(9) 0.0033(8)
C2 0.0297(12) 0.0257(10) 0.0285(12) -0.0036(9) 0.0111(9) 0.0009(9)
C3 0.0294(12) 0.0274(11) 0.0289(12) -0.0041(9) 0.0065(9) 0.0077(9)
C4 0.0350(13) 0.0210(9) 0.0279(11) -0.0006(8) 0.0087(9) 0.0075(9)
C5 0.0344(12) 0.0183(9) 0.0292(12) -0.0052(8) 0.0096(10) 0.0035(8)
C6 0.0386(15) 0.0427(15) 0.0286(13) -0.0020(11) 0.0085(11) 0.0022(12)
C7 0.0388(15) 0.0366(14) 0.0435(16) 0.0007(12) 0.0148(13) -0.0054(12)
C8 0.0321(14) 0.0485(16) 0.0389(15) -0.0054(13) 0.0014(11) 0.0099(12)
C9 0.0488(16) 0.0264(11) 0.0362(14) 0.0060(10) 0.0121(12) 0.0113(11)
C10 0.0366(14) 0.0279(12) 0.0435(15) -0.0072(11) 0.0094(12) -0.0034(10)
C11 0.0274(11) 0.0249(10) 0.0204(10) -0.0032(8) 0.0040(8) 0.0043(8)
C12 0.0423(15) 0.0279(11) 0.0262(12) -0.0003(10) 0.0030(10) 0.0100(10)
C13 0.0408(15) 0.0416(14) 0.0235(12) -0.0019(11) 0.0014(10) 0.0120(12)
C14 0.0369(14) 0.0385(14) 0.0258(12) -0.0118(10) -0.0026(10) 0.0038(11)
C15 0.0328(13) 0.0272(11) 0.0287(12) -0.0059(9) 0.0021(10) -0.0014(9)
C16 0.0238(11) 0.0252(9) 0.0230(11) -0.0002(9) 0.0052(8) 0.0005(8)
C17 0.0216(10) 0.0199(9) 0.0253(10) -0.0011(8) 0.0064(8) -0.0031(7)
C18 0.0367(13) 0.0205(9) 0.0281(12) 0.0004(9) -0.0023(10) -0.0003(9)
C19 0.0480(19) 0.092(3) 0.0309(15) 0.0194(17) 0.0088(13) 0.0027(19)
C20 0.143(4) 0.0224(13) 0.050(2) 0.0026(14) -0.015(2) 0.0089(19)
C21 0.0289(14) 0.058(2) 0.061(2) 0.0079(17) -0.0066(14) 0.0026(13)
C22 0.0304(12) 0.0233(9) 0.0220(11) -0.0064(8) 0.0060(9) -0.0020(9)
C23 0.0341(14) 0.0497(17) 0.0286(13) -0.0053(11) 0.0125(11) -0.0021(11)

loop_
_atom_type_symbol
_atom_type_description
_atom_type_scat_dispersion_real
_atom_type_scat_dispersion_imag
_atom_type_scat_source
C C 0.0033 0.0016 'International Tables Vol C Tables 4.2.6.8 and 6.1.1.4'
H H 0.0000 0.0000 'International Tables Vol C Tables 4.2.6.8 and 6.1.1.4'
N N 0.0061 0.0033 'International Tables Vol C Tables 4.2.6.8 and 6.1.1.4'
O O 0.0106 0.0060 'International Tables Vol C Tables 4.2.6.8 and 6.1.1.4'
F F 0.0171 0.0103 'International Tables Vol C Tables 4.2.6.8 and 6.1.1.4'
Ir Ir -1.4442 7.9887 'International Tables Vol C Tables 4.2.6.8 and 6.1.1.4'

loop_
_geom_angle_atom_site_label_1
_geom_angle_atom_site_label_2
_geom_angle_atom_site_label_3
_geom_angle
C11 Ir1 O1 85.10(8)
C11 Ir1 C2 119.52(10)
O1 Ir1 C2 154.30(9)
C11 Ir1 O3 77.85(8)
O1 Ir1 O3 78.78(7)
C2 Ir1 O3 98.20(9)
C11 Ir1 C3 98.38(9)
O1 Ir1 C3 152.10(8)
C2 Ir1 C3 39.56(10)
O3 Ir1 C3 129.08(9)
C11 Ir1 C4 112.29(10)
O1 Ir1 C4 113.49(8)
C2 Ir1 C4 66.22(10)
O3 Ir1 C4 164.02(9)
C3 Ir1 C4 39.69(10)
C11 Ir1 C5 149.91(9)
O1 Ir1 C5 98.92(8)
C2 Ir1 C5 64.03(9)
O3 Ir1 C5 132.23(8)
C3 Ir1 C5 64.77(10)
C4 Ir1 C5 38.91(10)
C11 Ir1 C1 158.48(9)
O1 Ir1 C1 115.96(8)
C2 Ir1 C1 39.02(9)
O3 Ir1 C1 100.93(8)
C3 Ir1 C1 65.39(9)
C4 Ir1 C1 64.96(9)
C5 Ir1 C1 37.03(9)
C22 O1 Ir1 123.34(16)
C17 O3 Ir1 115.54(15)
C17 N1 C18 125.08(19)
C5 C1 C2 106.9(2)
C5 C1 C6 127.3(2)
C2 C1 C6 125.8(2)
C5 C1 Ir1 71.29(13)
C2 C1 Ir1 66.62(13)
C6 C1 Ir1 125.20(17)
C3 C2 C1 108.8(2)
C3 C2 C7 125.9(2)
C1 C2 C7 125.2(2)
C3 C2 Ir1 70.39(13)
C1 C2 Ir1 74.36(13)
C7 C2 Ir1 123.70(18)
C2 C3 C4 107.5(2)
C2 C3 C8 126.7(2)
C4 C3 C8 125.8(2)
C2 C3 Ir1 70.05(13)
C4 C3 Ir1 70.47(13)
C8 C3 Ir1 126.40(18)
C3 C4 C5 106.9(2)
C3 C4 C9 126.8(2)
C5 C4 C9 125.6(2)
C3 C4 Ir1 69.84(13)
C5 C4 Ir1 73.75(13)
C9 C4 Ir1 128.99(17)
C1 C5 C4 109.7(2)
C1 C5 C10 126.7(2)
C4 C5 C10 123.5(2)
C1 C5 Ir1 71.68(13)
C4 C5 Ir1 67.34(12)
C10 C5 Ir1 125.55(17)
C12 C11 C16 117.0(2)
C12 C11 Ir1 127.11(18)
C16 C11 Ir1 115.88(17)
C13 C12 C11 121.3(2)
C12 C13 C14 120.4(2)
C15 C14 C13 119.9(2)
C14 C15 C16 119.2(2)
C15 C16 C11 122.2(2)
C15 C16 C17 124.8(2)
C11 C16 C17 112.9(2)
O3 C17 N1 120.5(2)
O3 C17 C16 117.7(2)
N1 C17 C16 121.8(2)
N1 C18 C21 110.1(2)
N1 C18 C20 106.1(2)
C21 C18 C20 108.8(3)
N1 C18 C19 110.3(2)
C21 C18 C19 109.4(3)
C20 C18 C19 112.2(3)
O2 C22 O1 130.2(2)
O2 C22 C23 118.0(2)
O1 C22 C23 111.9(2)
F1 C23 F3 107.1(3)
F1 C23 F2 106.0(3)
F3 C23 F2 105.6(3)
F1 C23 C22 111.4(2)
F3 C23 C22 113.5(3)
F2 C23 C22 112.8(2)

loop_
_geom_bond_atom_site_label_1
_geom_bond_atom_site_label_2
_geom_bond_distance
Ir1 C11 2.031(2)
Ir1 O1 2.1216(18)
Ir1 C2 2.125(2)
Ir1 O3 2.1262(15)
Ir1 C3 2.129(2)
Ir1 C4 2.138(2)
Ir1 C5 2.224(2)
Ir1 C1 2.229(2)
F1 C23 1.307(4)
F2 C23 1.318(4)
F3 C23 1.310(4)
O1 C22 1.270(3)
O2 C22 1.215(3)
O3 C17 1.263(3)
N1 C17 1.330(3)
N1 C18 1.494(3)
C1 C5 1.414(3)
C1 C2 1.457(4)
C1 C6 1.502(4)
C2 C3 1.440(4)
C2 C7 1.501(4)
C3 C4 1.448(4)
C3 C8 1.497(4)
C4 C5 1.455(4)
C4 C9 1.499(4)
C5 C10 1.493(4)
C11 C12 1.396(4)
C11 C16 1.404(3)
C12 C13 1.384(4)
C13 C14 1.392(4)
C14 C15 1.381(4)
C15 C16 1.392(3)
C16 C17 1.472(3)
C18 C21 1.519(4)
C18 C20 1.519(4)
C18 C19 1.521(4)
C22 C23 1.538(4)

loop_
_geom_torsion_atom_site_label_1
_geom_torsion_atom_site_label_2
_geom_torsion_atom_site_label_3
_geom_torsion_atom_site_label_4
_geom_torsion
C11 Ir1 O1 C22 -78.02(19)
C2 Ir1 O1 C22 117.8(2)
O3 Ir1 O1 C22 -156.6(2)
C3 Ir1 O1 C22 20.6(3)
C4 Ir1 O1 C22 34.2(2)
C5 Ir1 O1 C22 71.9(2)
C1 Ir1 O1 C22 106.61(19)
C11 Ir1 O3 C17 -1.57(17)
O1 Ir1 O3 C17 85.77(17)
C2 Ir1 O3 C17 -120.14(18)
C3 Ir1 O3 C17 -92.56(19)
C4 Ir1 O3 C17 -132.7(3)
C5 Ir1 O3 C17 177.69(16)
C1 Ir1 O3 C17 -159.64(17)
C11 Ir1 C1 C5 123.7(3)
O1 Ir1 C1 C5 -68.97(16)
C2 Ir1 C1 C5 118.7(2)
O3 Ir1 C1 C5 -151.71(15)
C3 Ir1 C1 C5 80.13(16)
C4 Ir1 C1 C5 36.21(15)
C11 Ir1 C1 C2 5.0(3)
O1 Ir1 C1 C2 172.30(13)
O3 Ir1 C1 C2 89.56(15)
C3 Ir1 C1 C2 -38.59(15)
C4 Ir1 C1 C2 -82.52(16)
C5 Ir1 C1 C2 -118.7(2)
C11 Ir1 C1 C6 -113.3(3)
O1 Ir1 C1 C6 54.0(2)
C2 Ir1 C1 C6 -118.3(3)
O3 Ir1 C1 C6 -28.7(2)
C3 Ir1 C1 C6 -156.9(2)
C4 Ir1 C1 C6 159.2(3)
C5 Ir1 C1 C6 123.0(3)
C5 C1 C2 C3 2.1(3)
C6 C1 C2 C3 179.9(2)
Ir1 C1 C2 C3 62.38(16)
C5 C1 C2 C7 179.3(2)
C6 C1 C2 C7 -3.0(4)
Ir1 C1 C2 C7 -120.5(3)
C5 C1 C2 Ir1 -60.23(16)
C6 C1 C2 Ir1 117.6(2)
C11 Ir1 C2 C3 65.02(17)
O1 Ir1 C2 C3 -133.20(19)
O3 Ir1 C2 C3 145.65(14)
C4 Ir1 C2 C3 -38.10(15)
C5 Ir1 C2 C3 -81.10(16)
C1 Ir1 C2 C3 -117.1(2)
C11 Ir1 C2 C1 -177.90(13)
O1 Ir1 C2 C1 -16.1(3)
O3 Ir1 C2 C1 -97.27(14)
C3 Ir1 C2 C1 117.1(2)
C4 Ir1 C2 C1 78.98(15)
C5 Ir1 C2 C1 35.98(14)
C11 Ir1 C2 C7 -55.7(3)
O1 Ir1 C2 C7 106.1(3)
O3 Ir1 C2 C7 24.9(2)
C3 Ir1 C2 C7 -120.7(3)
C4 Ir1 C2 C7 -158.8(3)
C5 Ir1 C2 C7 158.2(3)
C1 Ir1 C2 C7 122.2(3)
C1 C2 C3 C4 -4.1(3)
C7 C2 C3 C4 178.9(2)
Ir1 C2 C3 C4 60.86(16)
C1 C2 C3 C8 174.0(2)
C7 C2 C3 C8 -3.1(4)
Ir1 C2 C3 C8 -121.1(2)
C1 C2 C3 Ir1 -64.93(16)
C7 C2 C3 Ir1 118.0(3)
C11 Ir1 C3 C2 -127.13(15)
O1 Ir1 C3 C2 137.50(18)
O3 Ir1 C3 C2 -46.01(18)
C4 Ir1 C3 C2 117.9(2)
C5 Ir1 C3 C2 79.05(15)
C1 Ir1 C3 C2 38.07(14)
C11 Ir1 C3 C4 115.01(15)
O1 Ir1 C3 C4 19.6(3)
C2 Ir1 C3 C4 -117.9(2)
O3 Ir1 C3 C4 -163.87(13)
C5 Ir1 C3 C4 -38.80(14)
C1 Ir1 C3 C4 -79.79(15)
C11 Ir1 C3 C8 -5.7(3)
O1 Ir1 C3 C8 -101.1(3)
C2 Ir1 C3 C8 121.4(3)
O3 Ir1 C3 C8 75.4(3)
C4 Ir1 C3 C8 -120.7(3)
C5 Ir1 C3 C8 -159.5(3)
C1 Ir1 C3 C8 159.5(3)
C2 C3 C4 C5 4.4(2)
C8 C3 C4 C5 -173.7(2)
Ir1 C3 C4 C5 64.95(15)
C2 C3 C4 C9 175.2(2)
C8 C3 C4 C9 -2.9(4)
Ir1 C3 C4 C9 -124.2(2)
C2 C3 C4 Ir1 -60.59(16)
C8 C3 C4 Ir1 121.4(2)
C11 Ir1 C4 C3 -75.68(16)
O1 Ir1 C4 C3 -170.12(13)
C2 Ir1 C4 C3 37.98(14)
O3 Ir1 C4 C3 51.6(4)
C5 Ir1 C4 C3 115.5(2)
C1 Ir1 C4 C3 80.99(15)
C11 Ir1 C4 C5 168.83(14)
O1 Ir1 C4 C5 74.38(15)
C2 Ir1 C4 C5 -77.52(15)
O3 Ir1 C4 C5 -63.9(4)
C3 Ir1 C4 C5 -115.5(2)
C1 Ir1 C4 C5 -34.50(14)
C11 Ir1 C4 C9 45.9(3)
O1 Ir1 C4 C9 -48.5(3)
C2 Ir1 C4 C9 159.6(3)
O3 Ir1 C4 C9 173.1(3)
C3 Ir1 C4 C9 121.6(3)
C5 Ir1 C4 C9 -122.9(3)
C1 Ir1 C4 C9 -157.4(3)
C2 C1 C5 C4 0.6(3)
C6 C1 C5 C4 -177.1(2)
Ir1 C1 C5 C4 -56.65(15)
C2 C1 C5 C10 178.4(2)
C6 C1 C5 C10 0.7(4)
Ir1 C1 C5 C10 121.1(2)
C2 C1 C5 Ir1 57.27(15)
C6 C1 C5 Ir1 -120.5(2)
C3 C4 C5 C1 -3.1(2)
C9 C4 C5 C1 -174.1(2)
Ir1 C4 C5 C1 59.24(16)
C3 C4 C5 C10 179.0(2)
C9 C4 C5 C10 8.0(4)
Ir1 C4 C5 C10 -118.6(2)
C3 C4 C5 Ir1 -62.35(15)
C9 C4 C5 Ir1 126.7(2)
C11 Ir1 C5 C1 -142.51(18)
O1 Ir1 C5 C1 121.84(14)
C2 Ir1 C5 C1 -37.89(15)
O3 Ir1 C5 C1 38.93(19)
C3 Ir1 C5 C1 -81.97(16)
C4 Ir1 C5 C1 -121.6(2)
C11 Ir1 C5 C4 -21.0(3)
O1 Ir1 C5 C4 -116.61(14)
C2 Ir1 C5 C4 83.66(16)
O3 Ir1 C5 C4 160.48(14)
C3 Ir1 C5 C4 39.58(15)
C1 Ir1 C5 C4 121.6(2)
C11 Ir1 C5 C10 95.0(3)
O1 Ir1 C5 C10 -0.7(2)
C2 Ir1 C5 C10 -160.4(3)
O3 Ir1 C5 C10 -83.6(2)
C3 Ir1 C5 C10 155.5(3)
C4 Ir1 C5 C10 115.9(3)
C1 Ir1 C5 C10 -122.5(3)
O1 Ir1 C11 C12 98.9(2)
C2 Ir1 C11 C12 -88.9(3)
O3 Ir1 C11 C12 178.5(3)
C3 Ir1 C11 C12 -53.2(2)
C4 Ir1 C11 C12 -14.5(3)
C5 Ir1 C11 C12 -0.4(4)
C1 Ir1 C11 C12 -92.5(3)
O1 Ir1 C11 C16 -80.11(18)
C2 Ir1 C11 C16 92.07(19)
O3 Ir1 C11 C16 -0.55(17)
C3 Ir1 C11 C16 127.78(18)
C4 Ir1 C11 C16 166.49(17)
C5 Ir1 C11 C16 -179.46(17)
C1 Ir1 C11 C16 88.5(3)
C16 C11 C12 C13 -0.4(4)
Ir1 C11 C12 C13 -179.4(2)
C11 C12 C13 C14 -0.4(4)
C12 C13 C14 C15 0.9(4)
C13 C14 C15 C16 -0.5(4)
C14 C15 C16 C11 -0.3(4)
C14 C15 C16 C17 177.0(2)
C12 C11 C16 C15 0.8(4)
Ir1 C11 C16 C15 179.9(2)
C12 C11 C16 C17 -176.9(2)
Ir1 C11 C16 C17 2.3(3)
Ir1 O3 C17 N1 -177.55(18)
Ir1 O3 C17 C16 3.3(3)
C18 N1 C17 O3 8.0(4)
C18 N1 C17 C16 -172.9(2)
C15 C16 C17 O3 178.7(2)
C11 C16 C17 O3 -3.7(3)
C15 C16 C17 N1 -0.4(4)
C11 C16 C17 N1 177.1(2)
C17 N1 C18 C21 55.4(4)
C17 N1 C18 C20 172.9(3)
C17 N1 C18 C19 -65.4(3)
Ir1 O1 C22 O2 -2.9(4)
Ir1 O1 C22 C23 178.71(16)
O2 C22 C23 F1 -104.5(3)
O1 C22 C23 F1 74.2(3)
O2 C22 C23 F3 16.5(4)
O1 C22 C23 F3 -164.9(3)
O2 C22 C23 F2 136.4(3)
O1 C22 C23 F2 -44.9(4)
